data_1511744
loop_
_publ_author_name
'Huppertz, H.'
'Emme, H.'

_publ_section_title
;
 High-pressure preparation, crystal structure and properties of
 alpha-(RE)2 B4 O9 (RE = Eu, Gd, Tb, Dy): oxoborates displaying a new type
 of structure with edge-sharing B O4 tetrahedra
;
_journal_name_full 'Chemistry - A European Journal'
_journal_page_first 3623
_journal_page_last 3633
_journal_paper_doi 10.1002/chem.200204696
_journal_volume 9
_journal_year 2003
_chemical_formula_sum 'B4 Gd2 O9'
_chemical_name_systematic 'Gd2 (B4 O9)'
_space_group_IT_number 15
_symmetry_space_group_name_Hall '-C 2yc'
_symmetry_space_group_name_H-M 'C 1 2/c 1'
_cell_angle_alpha 90
_cell_angle_beta 99.88
_cell_angle_gamma 90
_cell_formula_units_Z 20
_cell_length_a 25.39
_cell_length_b 4.433
_cell_length_c 24.908
_cell_volume 2761.914
_citation_journal_id_ASTM CEUJED
_cod_data_source_file boron4-x_78.cif
_cod_data_source_block B4Gd2O9
_cod_database_code 1511744

loop_
_symmetry_equiv_pos_as_xyz
x,y,z
-x,y,-z+1/2
-x,-y,-z
x,-y,z-1/2
x+1/2,y+1/2,z
-x+1/2,y+1/2,-z+1/2
-x+1/2,-y+1/2,-z
x+1/2,-y+1/2,z-1/2

loop_
_atom_site_label
_atom_site_type_symbol
_atom_site_fract_x
_atom_site_fract_y
_atom_site_fract_z
_atom_site_occupancy
_atom_site_U_iso_or_equiv
Gd2 Gd+3 0.21555 0.20561 0.12986 1 0.0
O1 O-2 0.2712 0.525 0.0813 1 0.0
O21 O-2 0.2295 0.458 0.2569 1 0.0
Gd3 Gd+3 0.01244 0.67098 0.1788 1 0.0
B6 B+3 0.3545 0.193 0.3368 1 0.0
O15 O-2 0.108 0.701 0.9274 1 0.0
O10 O-2 0.3702 0.327 0.3909 1 0.0
O9 O-2 0.381 0.354 0.299 1 0.0
O14 O-2 0.1527 0.405 0.0556 1 0.0
O4 O-2 0.0626 0.379 0.9787 1 0.0
O17 O-2 0.2956 0.238 0.327 1 0.0
O3 O-2 0.2235 0.562 0.9861 1 0.0
B2 B+3 0.2511 0.172 0.2815 1 0.0
B4 B+3 0.1473 0.721 0.0581 1 0.0
O12 O-2 0.9351 0.3136 0.1689 1 0.0
O18 O-2 0.3028 0.97 0.1336 1 0.0
O6 O-2 0 0.318 0.25 1 0.0
B8 B+3 0.3046 0.659 0.133 1 0.0
O8 O-2 0.0212 0.69 0.0852 1 0.0
B3 B+3 0.9275 0.3 0.0301 1 0.0
B10 B+3 0.9084 0.13 0.1236 1 0.0
Gd1 Gd+3 0.06461 0.20268 0.07152 1 0.0
O19 O-2 0.9483 0.858 0.2263 1 0.0
Gd5 Gd+3 0.15455 0.22907 0.96094 1 0.0
O22 O-2 0.3638 0.861 0.3354 1 0.0
B5 B+3 0.0991 0.172 0.1927 1 0.0
O11 O-2 0.9744 0.12 0.0428 1 0.0
B7 B+3 0.9482 0.179 0.2254 1 0.0
O7 O-2 0.0622 0.144 0.8891 1 0.0
O23 O-2 0.3574 0.506 0.1361 1 0.0
O2 O-2 0.1988 0.884 0.0551 1 0.0
O20 O-2 0.2126 0.021 0.3131 1 0.0
Gd4 Gd+3 0.359 0.17638 0.20786 1 0.0
B1 B+3 0.2417 0.722 0.0382 1 0.0
O13 O-2 0.1065 0.852 0.0157 1 0.0
O16 O-2 0.0466 0.176 0.1596 1 0.0
B9 B+3 0.9697 0.815 0.0652 1 0.0
O5 O-2 0.404 0.79 0.2534 1 0.0
